data_2014454
loop_
_publ_author_name
'Bur\<c\'ak, Milan'
'Poto\<c\<n\'ak, Ivan'
'Baran, Peter'
'J\"ager, Lothar'

_publ_section_title
;Low-dimensional compounds containing cyano groups. X.
 (Dicyanamido-\k<i>N</i>^1^)bis(1,10-phenanthroline-\k^2^<i>N</i>,<i>N</i>')copper(II)
 perchlorate
;
_journal_issue 12
_journal_name_full 'Acta Crystallographica Section C'
_journal_page_first m601
_journal_page_last m604
_journal_paper_doi 10.1107/S0108270104018244
_journal_volume 60
_journal_year 2004
_chemical_formula_iupac '[Cu(C~12~H~8~N~2~)~2~(C~2~N~3~)]ClO~4~'
_chemical_formula_moiety 'C26 H16 Cu N7 + , Cl O4 -'
_chemical_formula_sum 'C26 H16 Cl Cu N7 O4'
_chemical_formula_weight 589.45
_chemical_name_systematic
;
(Dicyanamido-\kN^1^)bis(1,10-phenanthroline-\k^2^N,N')copper(II) perchlorate
;
_space_group_IT_number 61
_symmetry_cell_setting orthorhombic
_symmetry_space_group_name_Hall '-P 2ac 2ab'
_symmetry_space_group_name_H-M 'P b c a'
_atom_sites_solution_hydrogens geom
_atom_sites_solution_primary direct
_atom_sites_solution_secondary difmap
_audit_creation_method SHELXL97
_cell_angle_alpha 90.00
_cell_angle_beta 90.00
_cell_angle_gamma 90.00
_cell_formula_units_Z 8
_cell_length_a 14.9903(17)
_cell_length_b 15.3555(18)
_cell_length_c 21.022(3)
_cell_measurement_reflns_used 878
_cell_measurement_temperature 300(2)
_cell_measurement_theta_max 16.801
_cell_measurement_theta_min 2.713
_cell_volume 4838.9(10)
_computing_cell_refinement SMART
_computing_data_collection 'SMART (Bruker, 1997)'
_computing_data_reduction 'SAINT (Bruker, 1997)'
_computing_molecular_graphics 'DIAMOND (Brandenburg, 2000)'
_computing_publication_material 'SHELXTL (Bruker, 1999)'
_computing_structure_refinement 'SHELXL97 (Sheldrick, 1997)'
_computing_structure_solution 'SHELXS97 (Sheldrick, 1997)'
_diffrn_ambient_temperature 300(2)
_diffrn_detector_area_resol_mean 512
_diffrn_measured_fraction_theta_full 0.990
_diffrn_measured_fraction_theta_max 0.990
_diffrn_measurement_device_type 'Bruker SMART CCD area-detector'
_diffrn_measurement_method '\f and \w'
_diffrn_radiation_monochromator graphite
_diffrn_radiation_source 'fine-focus sealed tube'
_diffrn_radiation_type MoK\a
_diffrn_radiation_wavelength 0.71073
_diffrn_reflns_av_R_equivalents 0.0893
_diffrn_reflns_av_sigmaI/netI 0.0665
_diffrn_reflns_limit_h_max 18
_diffrn_reflns_limit_h_min -16
_diffrn_reflns_limit_k_max 18
_diffrn_reflns_limit_k_min -17
_diffrn_reflns_limit_l_max 24
_diffrn_reflns_limit_l_min -25
_diffrn_reflns_number 23973
_diffrn_reflns_theta_full 25.63
_diffrn_reflns_theta_max 25.63
_diffrn_reflns_theta_min 1.94
_exptl_absorpt_coefficient_mu 1.064
_exptl_absorpt_correction_T_max 0.9241
_exptl_absorpt_correction_T_min 0.8197
_exptl_absorpt_correction_type multi-scan
_exptl_absorpt_process_details '(XPREP; Sheldrick, 1990)'
_exptl_crystal_colour green
_exptl_crystal_density_diffrn 1.618
_exptl_crystal_density_meas ?
_exptl_crystal_density_method 'not measured'
_exptl_crystal_description prism
_exptl_crystal_F_000 2392
_exptl_crystal_size_max 0.10
_exptl_crystal_size_mid 0.05
_exptl_crystal_size_min 0.04
_refine_diff_density_max 0.404
_refine_diff_density_min -0.565
_refine_ls_extinction_coef 0.0009(2)
_refine_ls_extinction_expression Fc^*^=kFc[1+0.001xFc^2^\l^3^/sin(2\q)]^-1/4^
_refine_ls_extinction_method 'SHELXL97 (Sheldrick, 1997)'
_refine_ls_goodness_of_fit_ref 0.993
_refine_ls_hydrogen_treatment constr
_refine_ls_matrix_type full
_refine_ls_number_parameters 381
_refine_ls_number_reflns 4527
_refine_ls_number_restraints 0
_refine_ls_restrained_S_all 0.993
_refine_ls_R_factor_all 0.1348
_refine_ls_R_factor_gt 0.0569
_refine_ls_shift/su_max 0.000
_refine_ls_shift/su_mean 0.000
_refine_ls_structure_factor_coef Fsqd
_refine_ls_weighting_details 'calc w = 1/[\s^2^(Fo^2^)+(0.0798P)^2^] where P=(Fo^2^+2Fc^2^)/3'
_refine_ls_weighting_scheme calc
_refine_ls_wR_factor_gt 0.1310
_refine_ls_wR_factor_ref 0.1691
_reflns_number_gt 2150
_reflns_number_total 4527
_reflns_threshold_expression I>2\s(I)
_cod_data_source_file fa1074.cif
_cod_data_source_block I
_cod_depositor_comments
;
The following automatic conversions were performed:
'_symmetry_cell_setting' value 'Orthorhombic' changed to 'orthorhombic'
according to '/home/saulius/struct/CIF-dictionaries/cif_core.dic'
dictionary named 'cif_core.dic' version 2.4.1 from 2010-06-29.

Automatic conversion script
Id: cif_fix_enum 1527 2010-12-29 10:47:43Z saulius 

The following automatic conversions were performed:

'_symmetry_cell_setting' value 'Orthorhombic' changed to
'orthorhombic' according to
/home/saulius/struct/CIF-dictionaries/cif_core.dic dictionary named
'cif_core.dic' version 2.4.1 from 2010-06-29.

Automatic conversion script
Id: cif_fix_values 1715 2011-07-08 13:25:40Z adriana 

The following automatic conversions were performed:

'_exptl_crystal_density_meas' value 'not measured' was changed to '?'
- the value is perceived as not measured.

Automatic conversion script
Id: cif_fix_values 3008 2015-01-20 13:52:24Z robertas 
;
_cod_original_cell_volume 4838.8(10)
_cod_database_code 2014454
_cod_database_fobs_code 2014454

loop_
_symmetry_equiv_pos_as_xyz
'x, y, z'
'-x+1/2, -y, z+1/2'
'-x, y+1/2, -z+1/2'
'x+1/2, -y+1/2, -z'
'-x, -y, -z'
'x-1/2, y, -z-1/2'
'x, -y-1/2, z-1/2'
'-x-1/2, y-1/2, z'

loop_
_atom_site_label
_atom_site_fract_x
_atom_site_fract_y
_atom_site_fract_z
_atom_site_U_iso_or_equiv
_atom_site_adp_type
_atom_site_calc_flag
_atom_site_refinement_flags
_atom_site_occupancy
_atom_site_disorder_assembly
_atom_site_disorder_group
_atom_site_type_symbol
C1 0.0983(3) 0.0730(4) 0.5407(3) 0.0648(15) Uani d . 1 . . C
C11 0.2191(3) 0.1718(3) 0.3554(2) 0.0569(13) Uani d . 1 . . C
C12 0.0873(4) 0.0948(4) 0.3574(3) 0.0801(17) Uani d . 1 . . C
C13 0.1157(5) 0.0406(4) 0.3089(3) 0.0832(18) Uani d . 1 . . C
C14 0.1972(4) 0.0531(4) 0.2828(3) 0.0777(17) Uani d . 1 . . C
C15 0.2519(4) 0.1210(4) 0.3050(2) 0.0613(14) Uani d . 1 . . C
C16 0.3389(4) 0.1408(5) 0.2804(3) 0.0776(18) Uani d . 1 . . C
C2 0.1391(5) -0.0446(5) 0.5991(3) 0.0823(19) Uani d . 1 . . C
C21 0.2726(3) 0.2387(3) 0.3822(2) 0.0543(12) Uani d . 1 . . C
C22 0.2877(4) 0.3436(4) 0.4594(3) 0.0784(17) Uani d . 1 . . C
C23 0.3716(4) 0.3652(4) 0.4370(3) 0.0856(19) Uani d . 1 . . C
C24 0.4064(4) 0.3227(4) 0.3862(3) 0.0824(18) Uani d . 1 . . C
C25 0.3570(3) 0.2568(4) 0.3572(3) 0.0663(15) Uani d . 1 . . C
C26 0.3877(4) 0.2063(5) 0.3048(3) 0.0759(17) Uani d . 1 . . C
C31 0.0048(3) 0.3617(3) 0.5207(2) 0.0592(14) Uani d . 1 . . C
C32 0.1277(4) 0.3280(4) 0.5805(3) 0.0818(18) Uani d . 1 . . C
C33 0.1008(5) 0.3830(5) 0.6286(3) 0.088(2) Uani d . 1 . . C
C34 0.0249(5) 0.4302(4) 0.6221(3) 0.0859(19) Uani d . 1 . . C
C35 -0.0273(4) 0.4196(4) 0.5670(3) 0.0651(15) Uani d . 1 . . C
C36 -0.1103(4) 0.4626(4) 0.5556(3) 0.0731(17) Uani d . 1 . . C
C41 -0.0464(3) 0.3463(3) 0.4646(2) 0.0566(13) Uani d . 1 . . C
C42 -0.0552(4) 0.2747(4) 0.3683(3) 0.0702(15) Uani d . 1 . . C
C43 -0.1365(4) 0.3150(4) 0.3553(3) 0.0769(17) Uani d . 1 . . C
C44 -0.1726(4) 0.3715(4) 0.3978(3) 0.0761(17) Uani d . 1 . . C
C45 -0.1274(3) 0.3890(4) 0.4553(3) 0.0619(14) Uani d . 1 . . C
C46 -0.1578(4) 0.4472(4) 0.5027(3) 0.0739(16) Uani d . 1 . . C
Cl1 0.11751(10) 0.36436(11) 0.25378(8) 0.0766(5) Uani d . 1 . . Cl
Cu1 0.10960(4) 0.23744(5) 0.45430(3) 0.0658(3) Uani d . 1 . . Cu
N1 0.1049(3) 0.1330(4) 0.5136(3) 0.0849(15) Uani d . 1 . . N
N10 0.1373(3) 0.1593(3) 0.3807(2) 0.0649(12) Uani d . 1 . . N
N2 0.1841(4) -0.0932(4) 0.6237(3) 0.113(2) Uani d . 1 . . N
N20 0.2375(3) 0.2823(3) 0.4327(2) 0.0642(12) Uani d . 1 . . N
N3 0.0801(4) 0.0022(5) 0.5704(3) 0.122(2) Uani d . 1 . . N
N30 0.0817(3) 0.3169(3) 0.5268(2) 0.0678(13) Uani d . 1 . . N
N40 -0.0103(3) 0.2893(3) 0.4212(2) 0.0596(11) Uani d . 1 . . N
O1 0.0961(4) 0.2751(4) 0.2506(3) 0.140(2) Uani d . 1 A . O
O2 0.049(2) 0.406(2) 0.2354(17) 0.251(19) Uani d P 0.52(2) A 1 O
O3 0.1346(16) 0.3858(15) 0.3195(7) 0.151(10) Uani d P 0.52(2) A 1 O
O4 0.1967(13) 0.3814(16) 0.2236(14) 0.188(11) Uani d P 0.52(2) A 1 O
O6 0.144(2) 0.3921(14) 0.1965(10) 0.217(12) Uani d P 0.48(2) A 2 O
O7 0.0395(19) 0.413(2) 0.2601(16) 0.188(14) Uani d P 0.48(2) A 2 O
O8 0.171(3) 0.3755(17) 0.300(2) 0.28(2) Uani d P 0.48(2) A 2 O
H12 0.0309 0.0858 0.3745 0.096 Uiso calc R 1 . . H
H13 0.0791 -0.0039 0.2943 0.100 Uiso calc R 1 . . H
H14 0.2170 0.0169 0.2503 0.093 Uiso calc R 1 . . H
H16 0.3619 0.1078 0.2471 0.093 Uiso calc R 1 . . H
H22 0.2655 0.3732 0.4946 0.094 Uiso calc R 1 . . H
H23 0.4042 0.4089 0.4569 0.103 Uiso calc R 1 . . H
H24 0.4627 0.3373 0.3709 0.099 Uiso calc R 1 . . H
H26 0.4430 0.2189 0.2870 0.091 Uiso calc R 1 . . H
H32 0.1805 0.2971 0.5858 0.098 Uiso calc R 1 . . H
H33 0.1347 0.3878 0.6654 0.105 Uiso calc R 1 . . H
H34 0.0076 0.4692 0.6536 0.103 Uiso calc R 1 . . H
H36 -0.1318 0.5020 0.5854 0.088 Uiso calc R 1 . . H
H42 -0.0318 0.2362 0.3386 0.084 Uiso calc R 1 . . H
H43 -0.1662 0.3032 0.3174 0.092 Uiso calc R 1 . . H
H44 -0.2267 0.3985 0.3891 0.091 Uiso calc R 1 . . H
H46 -0.2120 0.4756 0.4970 0.089 Uiso calc R 1 . . H

loop_
_atom_site_aniso_label
_atom_site_aniso_U_11
_atom_site_aniso_U_22
_atom_site_aniso_U_33
_atom_site_aniso_U_12
_atom_site_aniso_U_13
_atom_site_aniso_U_23
C1 0.054(3) 0.073(4) 0.068(4) -0.002(3) 0.001(3) 0.002(3)
C11 0.055(3) 0.067(4) 0.048(3) 0.012(3) -0.004(3) 0.008(3)
C12 0.072(4) 0.088(5) 0.081(4) -0.016(3) 0.004(3) 0.000(4)
C13 0.102(5) 0.069(4) 0.079(4) -0.005(4) -0.011(4) -0.013(3)
C14 0.090(5) 0.079(4) 0.065(4) 0.011(4) -0.006(4) -0.002(3)
C15 0.068(4) 0.066(4) 0.050(3) 0.015(3) -0.008(3) 0.005(3)
C16 0.067(4) 0.111(5) 0.056(4) 0.025(4) 0.007(3) 0.000(3)
C2 0.085(5) 0.075(5) 0.087(5) -0.001(4) 0.017(4) 0.011(4)
C21 0.052(3) 0.061(3) 0.050(3) 0.006(3) -0.005(2) 0.007(3)
C22 0.070(4) 0.090(5) 0.074(4) -0.004(3) -0.005(3) -0.017(3)
C23 0.060(4) 0.094(5) 0.103(5) -0.010(3) 0.001(3) -0.020(4)
C24 0.048(3) 0.102(5) 0.097(5) -0.008(3) -0.001(3) 0.005(4)
C25 0.051(3) 0.091(5) 0.057(4) 0.011(3) 0.001(3) 0.014(3)
C26 0.058(3) 0.110(5) 0.060(4) 0.002(4) 0.004(3) 0.005(3)
C31 0.057(3) 0.066(4) 0.055(3) -0.008(3) 0.011(3) 0.003(3)
C32 0.069(4) 0.103(5) 0.074(4) -0.005(3) -0.009(3) -0.003(4)
C33 0.087(5) 0.120(6) 0.056(4) -0.018(4) 0.001(4) -0.010(4)
C34 0.092(5) 0.103(5) 0.063(4) -0.018(4) 0.023(4) -0.013(3)
C35 0.069(4) 0.073(4) 0.053(3) -0.013(3) 0.014(3) 0.001(3)
C36 0.070(4) 0.065(4) 0.084(5) -0.009(3) 0.025(3) -0.011(3)
C41 0.057(3) 0.061(3) 0.051(3) -0.006(3) 0.006(3) 0.004(2)
C42 0.064(4) 0.083(4) 0.063(4) 0.003(3) 0.000(3) -0.014(3)
C43 0.070(4) 0.087(5) 0.073(4) 0.004(3) -0.014(3) -0.006(3)
C44 0.057(3) 0.083(4) 0.088(5) 0.002(3) 0.001(3) 0.001(4)
C45 0.053(3) 0.069(4) 0.064(3) -0.003(3) 0.008(3) 0.004(3)
C46 0.058(3) 0.074(4) 0.090(5) 0.006(3) 0.012(3) -0.008(3)
Cl1 0.0638(9) 0.0811(11) 0.0847(11) 0.0020(8) -0.0066(10) 0.0127(9)
Cu1 0.0578(4) 0.0773(5) 0.0625(5) 0.0015(3) 0.0024(3) -0.0032(3)
N1 0.085(4) 0.095(4) 0.075(4) 0.006(3) 0.006(3) 0.013(3)
N10 0.055(3) 0.072(3) 0.068(3) -0.004(2) 0.003(2) -0.001(2)
N2 0.119(5) 0.105(5) 0.114(5) 0.017(4) 0.026(4) 0.030(4)
N20 0.063(3) 0.071(3) 0.059(3) 0.005(2) -0.004(2) -0.003(2)
N3 0.089(4) 0.119(5) 0.159(6) -0.024(4) -0.020(4) 0.058(5)
N30 0.057(3) 0.089(4) 0.058(3) -0.005(3) -0.004(2) 0.000(2)
N40 0.055(3) 0.068(3) 0.056(3) -0.001(2) 0.005(2) -0.001(2)
O1 0.159(5) 0.106(4) 0.156(5) -0.023(4) -0.015(4) -0.017(4)
O2 0.19(3) 0.26(3) 0.30(4) 0.11(2) -0.15(3) 0.02(2)
O3 0.22(2) 0.166(15) 0.067(8) -0.012(12) 0.021(12) -0.066(9)
O4 0.090(11) 0.212(17) 0.26(2) -0.063(10) 0.113(13) -0.128(18)
O6 0.17(2) 0.28(2) 0.203(17) 0.027(16) 0.102(15) 0.184(17)
O7 0.17(2) 0.158(17) 0.24(3) 0.094(14) 0.09(2) -0.001(15)
O8 0.30(3) 0.16(2) 0.38(4) -0.07(2) -0.30(3) 0.09(3)

loop_
_atom_type_symbol
_atom_type_description
_atom_type_scat_dispersion_real
_atom_type_scat_dispersion_imag
_atom_type_scat_source
C C 0.0033 0.0016 'International Tables Vol C Tables 4.2.6.8 and 6.1.1.4'
H H 0.0000 0.0000 'International Tables Vol C Tables 4.2.6.8 and 6.1.1.4'
N N 0.0061 0.0033 'International Tables Vol C Tables 4.2.6.8 and 6.1.1.4'
O O 0.0106 0.0060 'International Tables Vol C Tables 4.2.6.8 and 6.1.1.4'
Cl Cl 0.1484 0.1585 'International Tables Vol C Tables 4.2.6.8 and 6.1.1.4'
Cu Cu 0.3201 1.2651 'International Tables Vol C Tables 4.2.6.8 and 6.1.1.4'

loop_
_geom_angle_atom_site_label_1
_geom_angle_atom_site_label_2
_geom_angle_atom_site_label_3
_geom_angle
_geom_angle_publ_flag
N30 Cu1 N10 179.14(19) yes
N30 Cu1 N1 90.4(2) yes
N10 Cu1 N1 90.4(2) yes
N30 Cu1 N40 80.82(18) yes
N10 Cu1 N40 98.64(18) yes
N1 Cu1 N40 118.41(19) yes
N30 Cu1 N20 99.04(18) yes
N10 Cu1 N20 80.74(18) yes
N1 Cu1 N20 115.19(19) yes
N40 Cu1 N20 126.40(17) yes
O8 Cl1 O6 117.8(19) ?
O2 Cl1 O4 118(2) ?
O8 Cl1 O7 112(2) ?
O6 Cl1 O7 99.6(15) ?
O2 Cl1 O1 106.6(17) ?
O8 Cl1 O1 108.0(11) ?
O6 Cl1 O1 109.6(12) ?
O4 Cl1 O1 111.2(9) ?
O7 Cl1 O1 109.3(15) ?
O2 Cl1 O3 108.7(17) ?
O4 Cl1 O3 104.2(13) ?
O1 Cl1 O3 107.9(10) ?
C42 N40 C41 117.8(5) ?
C42 N40 Cu1 131.0(4) ?
C41 N40 Cu1 111.2(3) ?
N30 C31 C35 123.5(5) ?
N30 C31 C41 116.9(5) ?
C35 C31 C41 119.6(5) ?
N10 C11 C15 122.4(5) ?
N10 C11 C21 117.4(5) ?
C15 C11 C21 120.2(5) ?
C24 C25 C21 117.4(5) ?
C24 C25 C26 124.2(5) ?
C21 C25 C26 118.4(6) ?
C41 C45 C44 116.6(5) ?
C41 C45 C46 118.7(5) ?
C44 C45 C46 124.7(5) ?
C32 N30 C31 117.1(5) ?
C32 N30 Cu1 128.1(4) ?
C31 N30 Cu1 114.8(4) ?
C22 N20 C21 117.2(5) ?
C22 N20 Cu1 131.4(4) ?
C21 N20 Cu1 111.3(3) ?
C12 N10 C11 118.0(5) ?
C12 N10 Cu1 127.8(4) ?
C11 N10 Cu1 114.1(4) ?
C31 C35 C34 117.0(6) ?
C31 C35 C36 118.3(5) ?
C34 C35 C36 124.7(6) ?
N40 C41 C45 123.3(5) ?
N40 C41 C31 116.3(5) ?
C45 C41 C31 120.4(5) ?
C11 C15 C14 117.2(5) ?
C11 C15 C16 118.2(5) ?
C14 C15 C16 124.6(6) ?
N20 C21 C25 123.1(5) ?
N20 C21 C11 116.5(5) ?
C25 C21 C11 120.4(5) ?
C26 C16 C15 121.0(6) ?
C26 C16 H16 119.5 ?
C15 C16 H16 119.5 ?
N30 C32 C33 123.3(6) ?
N30 C32 H32 118.4 ?
C33 C32 H32 118.4 ?
C43 C44 C45 119.6(5) ?
C43 C44 H44 120.2 ?
C45 C44 H44 120.2 ?
C44 C43 C42 120.1(6) ?
C44 C43 H43 119.9 ?
C42 C43 H43 119.9 ?
C23 C24 C25 119.3(6) ?
C23 C24 H24 120.4 ?
C25 C24 H24 120.4 ?
N1 C1 N3 172.7(7) yes
C36 C46 C45 121.6(6) ?
C36 C46 H46 119.2 ?
C45 C46 H46 119.2 ?
C16 C26 C25 121.8(6) ?
C16 C26 H26 119.1 ?
C25 C26 H26 119.1 ?
C46 C36 C35 121.3(5) ?
C46 C36 H36 119.3 ?
C35 C36 H36 119.3 ?
N10 C12 C13 123.0(6) ?
N10 C12 H12 118.5 ?
C13 C12 H12 118.5 ?
C24 C23 C22 120.2(6) ?
C24 C23 H23 119.9 ?
C22 C23 H23 119.9 ?
C14 C13 C12 119.4(6) ?
C14 C13 H13 120.3 ?
C12 C13 H13 120.3 ?
N40 C42 C43 122.4(5) ?
N40 C42 H42 118.8 ?
C43 C42 H42 118.8 ?
C33 C34 C35 119.2(6) ?
C33 C34 H34 120.4 ?
C35 C34 H34 120.4 ?
C1 N1 Cu1 173.1(6) yes
N20 C22 C23 122.8(6) ?
N20 C22 H22 118.6 ?
C23 C22 H22 118.6 ?
C34 C33 C32 120.0(6) ?
C34 C33 H33 120.0 ?
C32 C33 H33 120.0 ?
N2 C2 N3 172.2(8) yes
C13 C14 C15 119.9(6) ?
C13 C14 H14 120.1 ?
C15 C14 H14 120.1 ?
C1 N3 C2 123.6(6) yes

loop_
_geom_bond_atom_site_label_1
_geom_bond_atom_site_label_2
_geom_bond_site_symmetry_2
_geom_bond_distance
_geom_bond_publ_flag
Cu1 N30 . 1.996(5) yes
Cu1 N10 . 2.001(5) yes
Cu1 N1 . 2.033(6) yes
Cu1 N40 . 2.086(4) yes
Cu1 N20 . 2.087(5) yes
Cl1 O2 . 1.271(19) ?
Cl1 O8 . 1.273(19) ?
Cl1 O6 . 1.337(13) ?
Cl1 O4 . 1.371(12) ?
Cl1 O7 . 1.39(2) ?
Cl1 O1 . 1.409(5) ?
Cl1 O3 . 1.443(14) ?
N40 C42 . 1.319(6) ?
N40 C41 . 1.374(6) ?
C31 N30 . 1.349(6) ?
C31 C35 . 1.403(7) ?
C31 C41 . 1.427(7) ?
C11 N10 . 1.351(6) ?
C11 C15 . 1.405(7) ?
C11 C21 . 1.421(7) ?
C25 C24 . 1.395(8) ?
C25 C21 . 1.397(7) ?
C25 C26 . 1.424(8) ?
C45 C41 . 1.394(7) ?
C45 C44 . 1.411(7) ?
C45 C46 . 1.414(7) ?
N30 C32 . 1.335(7) ?
N20 C22 . 1.330(6) ?
N20 C21 . 1.360(6) ?
N10 C12 . 1.336(7) ?
C35 C34 . 1.407(8) ?
C35 C36 . 1.429(8) ?
C15 C14 . 1.406(8) ?
C15 C16 . 1.435(8) ?
C16 C26 . 1.345(8) ?
C16 H16 . 0.9300 ?
C32 C33 . 1.377(8) ?
C32 H32 . 0.9300 ?
C44 C43 . 1.357(7) ?
C44 H44 . 0.9300 ?
C43 C42 . 1.394(7) ?
C43 H43 . 0.9300 ?
C24 C23 . 1.356(8) ?
C24 H24 . 0.9300 ?
C1 N1 . 1.088(7) yes
C1 N3 . 1.282(8) yes
C46 C36 . 1.341(7) ?
C46 H46 . 0.9300 ?
C26 H26 . 0.9300 ?
C36 H36 . 0.9300 ?
C12 C13 . 1.383(8) ?
C12 H12 . 0.9300 ?
C23 C22 . 1.383(8) ?
C23 H23 . 0.9300 ?
C13 C14 . 1.352(8) ?
C13 H13 . 0.9300 ?
C42 H42 . 0.9300 ?
C34 C33 . 1.356(8) ?
C34 H34 . 0.9300 ?
C22 H22 . 0.9300 ?
C33 H33 . 0.9300 ?
C2 N2 . 1.130(8) yes
C2 N3 . 1.290(9) yes
C14 H14 . 0.9300 ?

loop_
_geom_hbond_atom_site_label_D
_geom_hbond_atom_site_label_H
_geom_hbond_atom_site_label_A
_geom_hbond_site_symmetry_A
_geom_hbond_distance_DH
_geom_hbond_distance_HA
_geom_hbond_distance_DA
_geom_hbond_angle_DHA
_geom_hbond_publ_flag
C43 H43 O4 6_556 0.93 2.53 3.17(2) 126 y
C26 H26 O1 6_656 0.93 2.58 3.498(8) 171 y
C12 H12 N3 5_556 0.93 2.44 3.289(9) 153 y
C13 H13 O2 3_545 0.93 2.45 3.35(2) 165 y
C13 H13 O7 3_545 0.93 2.47 3.37(3) 164 y
C14 H14 O4 8_655 0.93 2.51 3.32(2) 146 y
